data_4329856
loop_
_publ_author_name
'Alasdair P. M. Robertson'
'Mairi F. Haddow'
'Ian Manners'

_publ_section_title
;
 Synthesis and the Thermal and Catalytic Dehydrogenation Reactions of
 Amine-Thioboranes
;
_journal_name_full 'Inorganic Chemistry'
_journal_page_first 8254
_journal_page_last 8264
_journal_paper_doi 10.1021/ic3008188
_journal_volume 51
_journal_year 2012
_chemical_formula_moiety 'C7 H20 B N S'
_chemical_formula_sum 'C7 H20 B N S'
_chemical_formula_weight 161.11
_chemical_name_systematic
; 
 ? 
;
_space_group_IT_number 61
_symmetry_cell_setting orthorhombic
_symmetry_space_group_name_Hall '-P 2ac 2ab'
_symmetry_space_group_name_H-M 'P b c a'
_atom_sites_solution_hydrogens geom
_atom_sites_solution_primary direct
_atom_sites_solution_secondary difmap
_audit_creation_method SHELXL-97
_cell_angle_alpha 90.00
_cell_angle_beta 90.00
_cell_angle_gamma 90.00
_cell_formula_units_Z 8
_cell_length_a 9.1131(4)
_cell_length_b 11.1886(5)
_cell_length_c 21.1525(11)
_cell_measurement_reflns_used 5591
_cell_measurement_temperature 100(2)
_cell_measurement_theta_max 27.54
_cell_measurement_theta_min 2.95
_cell_volume 2156.77(18)
_computing_cell_refinement 'Bruker Apex II'
_computing_data_collection 'Bruker Apex II'
_computing_data_reduction 'Bruker SAINT'
_computing_molecular_graphics 'Bruker ShelXTL'
_computing_publication_material 'Bruker ShelXTL'
_computing_structure_refinement 'SHELXL-97 (Sheldrick, 1997)'
_computing_structure_solution 'SHELXS-97 (Sheldrick, 1990)'
_diffrn_ambient_temperature 100(2)
_diffrn_measured_fraction_theta_full 0.996
_diffrn_measured_fraction_theta_max 0.996
_diffrn_measurement_device_type 'CCD area detector'
_diffrn_measurement_method 'phi and omega scans'
_diffrn_radiation_monochromator graphite
_diffrn_radiation_source 'fine-focus sealed tube'
_diffrn_radiation_type MoK\a
_diffrn_radiation_wavelength 0.71073
_diffrn_reflns_av_R_equivalents 0.0368
_diffrn_reflns_av_sigmaI/netI 0.0244
_diffrn_reflns_limit_h_max 11
_diffrn_reflns_limit_h_min -11
_diffrn_reflns_limit_k_max 14
_diffrn_reflns_limit_k_min -14
_diffrn_reflns_limit_l_max 25
_diffrn_reflns_limit_l_min -27
_diffrn_reflns_number 17195
_diffrn_reflns_theta_full 27.55
_diffrn_reflns_theta_max 27.55
_diffrn_reflns_theta_min 3.64
_exptl_absorpt_coefficient_mu 0.242
_exptl_absorpt_correction_T_max 0.934
_exptl_absorpt_correction_T_min 0.819
_exptl_absorpt_correction_type multi-scan
_exptl_absorpt_process_details SADABS-2008/1
_exptl_crystal_colour colourless
_exptl_crystal_density_diffrn 0.992
_exptl_crystal_description block
_exptl_crystal_F_000 720
_exptl_crystal_size_max 0.40
_exptl_crystal_size_mid 0.36
_exptl_crystal_size_min 0.28
_refine_diff_density_max 0.368
_refine_diff_density_min -0.187
_refine_diff_density_rms 0.048
_refine_ls_extinction_method none
_refine_ls_goodness_of_fit_ref 1.046
_refine_ls_hydrogen_treatment mixed
_refine_ls_matrix_type full
_refine_ls_number_parameters 103
_refine_ls_number_reflns 2483
_refine_ls_number_restraints 0
_refine_ls_restrained_S_all 1.046
_refine_ls_R_factor_all 0.0413
_refine_ls_R_factor_gt 0.0323
_refine_ls_shift/su_max 0.000
_refine_ls_shift/su_mean 0.000
_refine_ls_structure_factor_coef Fsqd
_refine_ls_weighting_details 'calc w=1/[\s^2^(Fo^2^)+(0.0484P)^2^+0.4798P] where P=(Fo^2^+2Fc^2^)/3'
_refine_ls_weighting_scheme calc
_refine_ls_wR_factor_gt 0.0832
_refine_ls_wR_factor_ref 0.0892
_reflns_number_gt 2103
_reflns_number_total 2483
_reflns_threshold_expression >2sigma(I)
_cod_data_source_file ic3008188_si_002_01.cif
_cod_data_source_block Me3NBH2StBu
_cod_database_code 4329856

loop_
_symmetry_equiv_pos_as_xyz
'x, y, z'
'-x+1/2, -y, z+1/2'
'-x, y+1/2, -z+1/2'
'x+1/2, -y+1/2, -z'
'-x, -y, -z'
'x-1/2, y, -z-1/2'
'x, -y-1/2, z-1/2'
'-x-1/2, y-1/2, z'

loop_
_atom_site_label
_atom_site_type_symbol
_atom_site_fract_x
_atom_site_fract_y
_atom_site_fract_z
_atom_site_U_iso_or_equiv
_atom_site_adp_type
_atom_site_occupancy
_atom_site_symmetry_multiplicity
_atom_site_calc_flag
_atom_site_refinement_flags
B1 B 0.04232(15) 0.35125(13) 0.18465(6) 0.0237(3) Uani 1 1 d .
H1A H -0.0643(15) 0.4002(13) 0.1874(7) 0.028 Uiso 1 1 d .
H1B H 0.0747(15) 0.3113(13) 0.2300(7) 0.028 Uiso 1 1 d .
N1 N 0.16686(10) 0.45313(9) 0.17174(4) 0.0216(2) Uani 1 1 d .
S1 S 0.04149(3) 0.23259(3) 0.120062(15) 0.02481(11) Uani 1 1 d .
C1 C 0.31526(12) 0.39900(12) 0.16553(7) 0.0288(3) Uani 1 1 d .
H1C H 0.3168 0.3450 0.1290 0.043 Uiso 1 1 calc R
H1D H 0.3386 0.3539 0.2040 0.043 Uiso 1 1 calc R
H1E H 0.3882 0.4624 0.1595 0.043 Uiso 1 1 calc R
C2 C 0.16831(16) 0.53655(13) 0.22679(7) 0.0361(3) Uani 1 1 d .
H2A H 0.2445 0.5972 0.2205 0.054 Uiso 1 1 calc R
H2B H 0.1889 0.4916 0.2655 0.054 Uiso 1 1 calc R
H2C H 0.0725 0.5756 0.2305 0.054 Uiso 1 1 calc R
C3 C 0.13591(14) 0.52312(11) 0.11345(6) 0.0267(3) Uani 1 1 d .
H3A H 0.2135 0.5826 0.1071 0.040 Uiso 1 1 calc R
H3B H 0.0412 0.5638 0.1178 0.040 Uiso 1 1 calc R
H3C H 0.1326 0.4691 0.0770 0.040 Uiso 1 1 calc R
C4 C -0.13247(12) 0.24365(11) 0.07608(6) 0.0239(3) Uani 1 1 d .
C5 C -0.12277(16) 0.14766(15) 0.02483(8) 0.0444(4) Uani 1 1 d .
H5A H -0.2145 0.1461 0.0006 0.067 Uiso 1 1 calc R
H5B H -0.1068 0.0695 0.0446 0.067 Uiso 1 1 calc R
H5C H -0.0408 0.1658 -0.0036 0.067 Uiso 1 1 calc R
C6 C -0.26157(16) 0.21776(14) 0.11960(6) 0.0368(3) Uani 1 1 d .
H6A H -0.2640 0.2771 0.1537 0.055 Uiso 1 1 calc R
H6B H -0.2507 0.1377 0.1378 0.055 Uiso 1 1 calc R
H6C H -0.3531 0.2218 0.0954 0.055 Uiso 1 1 calc R
C7 C -0.15146(15) 0.36512(13) 0.04492(7) 0.0381(3) Uani 1 1 d .
H7A H -0.2421 0.3655 0.0200 0.057 Uiso 1 1 calc R
H7B H -0.0677 0.3810 0.0171 0.057 Uiso 1 1 calc R
H7C H -0.1568 0.4271 0.0776 0.057 Uiso 1 1 calc R

loop_
_atom_site_aniso_label
_atom_site_aniso_U_11
_atom_site_aniso_U_22
_atom_site_aniso_U_33
_atom_site_aniso_U_23
_atom_site_aniso_U_13
_atom_site_aniso_U_12
B1 0.0257(6) 0.0283(7) 0.0172(6) 0.0010(5) 0.0005(5) -0.0027(5)
N1 0.0230(5) 0.0242(5) 0.0177(5) -0.0025(4) -0.0030(4) -0.0001(4)
S1 0.02366(17) 0.02122(17) 0.02955(18) -0.00302(11) -0.00563(11) 0.00333(11)
C1 0.0212(5) 0.0348(7) 0.0305(7) -0.0012(5) -0.0064(5) 0.0019(5)
C2 0.0428(8) 0.0366(7) 0.0289(7) -0.0135(6) -0.0028(6) -0.0039(6)
C3 0.0267(6) 0.0257(6) 0.0277(6) 0.0056(5) -0.0046(5) -0.0034(5)
C4 0.0224(5) 0.0273(6) 0.0219(6) 0.0001(5) -0.0035(4) -0.0036(4)
C5 0.0419(8) 0.0520(9) 0.0394(9) -0.0200(7) -0.0033(6) -0.0109(7)
C6 0.0269(6) 0.0496(9) 0.0339(8) 0.0028(6) 0.0004(5) -0.0096(6)
C7 0.0360(7) 0.0382(7) 0.0400(8) 0.0140(6) -0.0193(6) -0.0079(6)

loop_
_atom_type_symbol
_atom_type_description
_atom_type_scat_dispersion_real
_atom_type_scat_dispersion_imag
_atom_type_scat_source
C C 0.0033 0.0016 'International Tables Vol C Tables 4.2.6.8 and 6.1.1.4'
H H 0.0000 0.0000 'International Tables Vol C Tables 4.2.6.8 and 6.1.1.4'
N N 0.0061 0.0033 'International Tables Vol C Tables 4.2.6.8 and 6.1.1.4'
S S 0.1246 0.1234 'International Tables Vol C Tables 4.2.6.8 and 6.1.1.4'
B B 0.0013 0.0007 'International Tables Vol C Tables 4.2.6.8 and 6.1.1.4'

loop_
_geom_angle_atom_site_label_1
_geom_angle_atom_site_label_2
_geom_angle_atom_site_label_3
_geom_angle
N1 B1 S1 111.70(8)
N1 B1 H1A 105.7(7)
S1 B1 H1A 112.1(7)
N1 B1 H1B 104.1(7)
S1 B1 H1B 110.1(7)
H1A B1 H1B 112.8(10)
C1 N1 C3 108.27(9)
C1 N1 C2 108.39(10)
C3 N1 C2 108.61(10)
C1 N1 B1 111.27(9)
C3 N1 B1 112.00(9)
C2 N1 B1 108.21(9)
C4 S1 B1 108.59(6)
N1 C1 H1C 109.5
N1 C1 H1D 109.5
H1C C1 H1D 109.5
N1 C1 H1E 109.5
H1C C1 H1E 109.5
H1D C1 H1E 109.5
N1 C2 H2A 109.5
N1 C2 H2B 109.5
H2A C2 H2B 109.5
N1 C2 H2C 109.5
H2A C2 H2C 109.5
H2B C2 H2C 109.5
N1 C3 H3A 109.5
N1 C3 H3B 109.5
H3A C3 H3B 109.5
N1 C3 H3C 109.5
H3A C3 H3C 109.5
H3B C3 H3C 109.5
C7 C4 C6 110.15(11)
C7 C4 C5 109.10(12)
C6 C4 C5 109.88(11)
C7 C4 S1 112.14(8)
C6 C4 S1 110.30(9)
C5 C4 S1 105.14(9)
C4 C5 H5A 109.5
C4 C5 H5B 109.5
H5A C5 H5B 109.5
C4 C5 H5C 109.5
H5A C5 H5C 109.5
H5B C5 H5C 109.5
C4 C6 H6A 109.5
C4 C6 H6B 109.5
H6A C6 H6B 109.5
C4 C6 H6C 109.5
H6A C6 H6C 109.5
H6B C6 H6C 109.5
C4 C7 H7A 109.5
C4 C7 H7B 109.5
H7A C7 H7B 109.5
C4 C7 H7C 109.5
H7A C7 H7C 109.5
H7B C7 H7C 109.5

loop_
_geom_bond_atom_site_label_1
_geom_bond_atom_site_label_2
_geom_bond_distance
B1 N1 1.6316(16)
B1 S1 1.9050(14)
B1 H1A 1.117(14)
B1 H1B 1.099(14)
N1 C1 1.4876(14)
N1 C3 1.4876(15)
N1 C2 1.4924(15)
S1 C4 1.8423(12)
C1 H1C 0.9800
C1 H1D 0.9800
C1 H1E 0.9800
C2 H2A 0.9800
C2 H2B 0.9800
C2 H2C 0.9800
C3 H3A 0.9800
C3 H3B 0.9800
C3 H3C 0.9800
C4 C7 1.5203(17)
C4 C6 1.5218(18)
C4 C5 1.5286(18)
C5 H5A 0.9800
C5 H5B 0.9800
C5 H5C 0.9800
C6 H6A 0.9800
C6 H6B 0.9800
C6 H6C 0.9800
C7 H7A 0.9800
C7 H7B 0.9800
C7 H7C 0.9800

loop_
_geom_torsion_atom_site_label_1
_geom_torsion_atom_site_label_2
_geom_torsion_atom_site_label_3
_geom_torsion_atom_site_label_4
_geom_torsion
S1 B1 N1 C1 -56.53(11)
S1 B1 N1 C3 64.80(11)
S1 B1 N1 C2 -175.51(9)
N1 B1 S1 C4 -113.37(8)
B1 S1 C4 C7 60.54(11)
B1 S1 C4 C6 -62.62(10)
B1 S1 C4 C5 178.97(9)
